data_7234108
loop_
_publ_author_name
'Mingdi Yang'
'Yan Zhang'
'Weiju Zhu'
'Huizhen Wang'
'Jing Huang'
'Longhuai Cheng'
'Hongping Zhou'
'Jieying Wu'
'Yupeng Tian'

_publ_section_title
;
 Difunctional chemosensor for Cu(ii) and Zn(ii) based on Schiff base
 modified anthryl derivative with aggregation-induced emission enhancement
 and piezochromic characteristics
;
_journal_name_full 'Journal of Materials Chemistry C'
_journal_page_first 1994
_journal_page_last 2002
_journal_paper_doi 10.1039/C4TC02616K
_journal_volume 3
_journal_year 2015
_chemical_formula_sum 'C66 H60 Cl2 N4 O2 Zn'
_chemical_formula_weight 1077.45
_space_group_crystal_system triclinic
_space_group_IT_number 2
_space_group_name_Hall '-P 1'
_space_group_name_H-M_alt 'P -1'
_atom_sites_solution_hydrogens mixed
_cell_angle_alpha 90.239(2)
_cell_angle_beta 90.327(2)
_cell_angle_gamma 95.162(2)
_cell_formula_units_Z 2
_cell_length_a 10.4904(16)
_cell_length_b 15.644(2)
_cell_length_c 18.204(3)
_cell_measurement_temperature 296(2)
_cell_volume 2975.3(8)
_computing_structure_refinement 'SHELXL-2014/6 (Sheldrick, 2014)'
_diffrn_ambient_temperature 296(2)
_diffrn_measured_fraction_theta_full 0.986
_diffrn_measured_fraction_theta_max 0.984
_diffrn_radiation_type MoK\a
_diffrn_radiation_wavelength 0.71073
_diffrn_reflns_av_R_equivalents 0.0497
_diffrn_reflns_av_unetI/netI 0.0398
_diffrn_reflns_Laue_measured_fraction_full 0.986
_diffrn_reflns_Laue_measured_fraction_max 0.984
_diffrn_reflns_limit_h_max 12
_diffrn_reflns_limit_h_min -12
_diffrn_reflns_limit_k_max 18
_diffrn_reflns_limit_k_min -18
_diffrn_reflns_limit_l_max 21
_diffrn_reflns_limit_l_min -21
_diffrn_reflns_number 65277
_diffrn_reflns_point_group_measured_fraction_full 0.986
_diffrn_reflns_point_group_measured_fraction_max 0.984
_diffrn_reflns_theta_full 25.242
_diffrn_reflns_theta_max 25.500
_diffrn_reflns_theta_min 1.119
_exptl_absorpt_coefficient_mu 0.548
_exptl_crystal_density_diffrn 1.203
_exptl_crystal_description NO
_exptl_crystal_F_000 1128
_refine_diff_density_max 0.645
_refine_diff_density_min -0.605
_refine_diff_density_rms 0.074
_refine_ls_extinction_coef .
_refine_ls_extinction_method none
_refine_ls_goodness_of_fit_ref 1.138
_refine_ls_hydrogen_treatment mixed
_refine_ls_matrix_type full
_refine_ls_number_parameters 726
_refine_ls_number_reflns 10889
_refine_ls_number_restraints 1
_refine_ls_restrained_S_all 1.138
_refine_ls_R_factor_all 0.1141
_refine_ls_R_factor_gt 0.0722
_refine_ls_shift/su_max 0.000
_refine_ls_shift/su_mean 0.000
_refine_ls_structure_factor_coef Fsqd
_refine_ls_weighting_details 'w=1/[\s^2^(Fo^2^)+(0.0659P)^2^+4.3135P] where P=(Fo^2^+2Fc^2^)/3'
_refine_ls_weighting_scheme calc
_refine_ls_wR_factor_gt 0.1642
_refine_ls_wR_factor_ref 0.1945
_reflns_Friedel_coverage 0.000
_reflns_Friedel_fraction_full .
_reflns_Friedel_fraction_max .
_reflns_number_gt 7686
_reflns_number_total 10889
_reflns_threshold_expression 'I > 2\s(I)'
_cod_data_source_file J-Mater-Chem-C-2015-3-1994.cif
_cod_data_source_block a_sq
_cod_database_code 7234108
_shelx_space_group_comment
;
The symmetry employed for this shelxl refinement is uniquely defined
by the following loop, which should always be used as a source of
symmetry information in preference to the above space-group names.
They are only intended as comments.
;
_shelxl_version_number 2014/6

loop_
_space_group_symop_operation_xyz
'x, y, z'
'-x, -y, -z'

loop_
_atom_site_label
_atom_site_type_symbol
_atom_site_fract_x
_atom_site_fract_y
_atom_site_fract_z
_atom_site_U_iso_or_equiv
_atom_site_adp_type
_atom_site_occupancy
_atom_site_site_symmetry_order
_atom_site_calc_flag
_atom_site_refinement_flags_posn
_atom_site_refinement_flags_adp
_atom_site_refinement_flags_occupancy
_atom_site_disorder_assembly
_atom_site_disorder_group
Zn1 Zn 0.07627(5) 0.74778(3) 0.48439(3) 0.05009(17) Uani 1 1 d . . . . .
Cl1 Cl 0.10691(13) 0.76760(8) 0.36385(7) 0.0705(3) Uani 1 1 d . . . . .
Cl2 Cl 0.25180(13) 0.74205(9) 0.55423(8) 0.0777(4) Uani 1 1 d . . . . .
O1 O -0.0068(3) 0.83930(18) 0.53421(17) 0.0579(8) Uani 1 1 d . . . . .
O2 O -0.0444(3) 0.64513(18) 0.48557(16) 0.0584(8) Uani 1 1 d . . . . .
N1 N 0.0456(4) 0.9654(3) 0.6243(2) 0.0560(10) Uani 1 1 d . . . . .
N2 N -0.4096(4) 0.8181(3) 0.4096(2) 0.0740(12) Uani 1 1 d . . . . .
N3 N -0.1195(6) 0.6148(3) 0.7433(2) 0.0952(16) Uani 1 1 d . . . . .
N4 N -0.1540(4) 0.5306(3) 0.3963(2) 0.0603(11) Uani 1 1 d . . . . .
C1 C -0.4232(8) 0.6618(5) 0.4268(7) 0.170(5) Uani 1 1 d . . . . .
H1A H -0.3666 0.6651 0.4686 0.255 Uiso 1 1 calc R U . . .
H1B H -0.4163 0.6087 0.4011 0.255 Uiso 1 1 calc R U . . .
H1C H -0.5097 0.6644 0.4430 0.255 Uiso 1 1 calc R U . . .
C2 C -0.3872(6) 0.7354(5) 0.3765(5) 0.115(3) Uani 1 1 d . . . . .
H2A H -0.2975 0.7356 0.3640 0.138 Uiso 1 1 calc R U . . .
H2B H -0.4368 0.7276 0.3314 0.138 Uiso 1 1 calc R U . . .
C1B C -0.020(2) 0.6867(11) 0.7605(7) 0.089(5) Uani 0.57(2) 1 d . . P A 1
H1BA H 0.0494 0.6875 0.7253 0.107 Uiso 0.57(2) 1 calc R U P A 1
H1BB H 0.0156 0.6795 0.8092 0.107 Uiso 0.57(2) 1 calc R U P A 1
C2B C -0.084(2) 0.7706(13) 0.7567(11) 0.145(9) Uani 0.57(2) 1 d . . P A 1
H2BA H -0.0218 0.8180 0.7671 0.218 Uiso 0.57(2) 1 calc R U P A 1
H2BB H -0.1513 0.7694 0.7923 0.218 Uiso 0.57(2) 1 calc R U P A 1
H2BC H -0.1191 0.7769 0.7084 0.218 Uiso 0.57(2) 1 calc R U P A 1
C1C C -0.099(3) 0.7156(15) 0.7558(10) 0.085(6) Uani 0.43(2) 1 d . . P A 2
H1CA H -0.1243 0.7463 0.7126 0.102 Uiso 0.43(2) 1 calc R U P A 2
H1CB H -0.1478 0.7330 0.7977 0.102 Uiso 0.43(2) 1 calc R U P A 2
C2C C 0.038(3) 0.730(2) 0.7693(12) 0.125(9) Uani 0.43(2) 1 d . . P A 2
H2CA H 0.0830 0.7109 0.7274 0.187 Uiso 0.43(2) 1 calc R U P A 2
H2CB H 0.0597 0.6977 0.8117 0.187 Uiso 0.43(2) 1 calc R U P A 2
H2CC H 0.0609 0.7897 0.7777 0.187 Uiso 0.43(2) 1 calc R U P A 2
C3 C -0.5633(6) 0.8931(5) 0.3356(3) 0.0935(19) Uani 1 1 d . . . . .
H3A H -0.5112 0.9468 0.3374 0.140 Uiso 1 1 calc R U . . .
H3B H -0.6519 0.9038 0.3329 0.140 Uiso 1 1 calc R U . . .
H3C H -0.5414 0.8611 0.2931 0.140 Uiso 1 1 calc R U . . .
C4 C -0.5407(4) 0.8432(4) 0.4027(3) 0.0747(15) Uani 1 1 d . . . . .
H4A H -0.5593 0.8772 0.4454 0.090 Uiso 1 1 calc R U . . .
H4B H -0.5998 0.7918 0.4027 0.090 Uiso 1 1 calc R U . . .
C5 C -0.3172(4) 0.8633(3) 0.4506(3) 0.0615(12) Uani 1 1 d . . . . .
C6 C -0.3367(5) 0.9478(3) 0.4765(3) 0.0691(14) Uani 1 1 d . . . . .
H6 H -0.4095 0.9735 0.4625 0.083 Uiso 1 1 calc R U . . .
C7 C -0.2486(5) 0.9905(3) 0.5218(3) 0.0657(13) Uani 1 1 d . . . . .
H7 H -0.2621 1.0456 0.5374 0.079 Uiso 1 1 calc R U . . .
C8 C -0.1381(4) 0.9543(3) 0.5457(2) 0.0520(10) Uani 1 1 d . . . . .
C9 C -0.1129(4) 0.8718(3) 0.5158(2) 0.0494(10) Uani 1 1 d . . . . .
C10 C -0.2039(4) 0.8292(3) 0.4692(3) 0.0587(12) Uani 1 1 d . . . . .
H10 H -0.1880 0.7760 0.4499 0.070 Uiso 1 1 calc R U . . .
C11 C -0.0560(4) 0.9971(3) 0.5979(2) 0.0543(11) Uani 1 1 d . . . . .
H11 H -0.0751 1.0507 0.6145 0.065 Uiso 1 1 calc R U . . .
C12 C 0.1320(4) 0.9997(3) 0.6785(2) 0.0553(11) Uani 1 1 d . . . . .
C13 C 0.1327(5) 1.0837(3) 0.7041(3) 0.0651(13) Uani 1 1 d . . . . .
H13 H 0.0754 1.1202 0.6853 0.078 Uiso 1 1 calc R U . . .
C14 C 0.2202(5) 1.1121(3) 0.7579(3) 0.0690(13) Uani 1 1 d . . . . .
H14 H 0.2209 1.1684 0.7748 0.083 Uiso 1 1 calc R U . . .
C15 C 0.3052(5) 1.0608(3) 0.7869(3) 0.0628(12) Uani 1 1 d . . . . .
C16 C 0.3043(5) 0.9770(3) 0.7603(3) 0.0735(14) Uani 1 1 d . . . . .
H16 H 0.3620 0.9408 0.7791 0.088 Uiso 1 1 calc R U . . .
C17 C 0.2184(5) 0.9472(3) 0.7062(3) 0.0672(13) Uani 1 1 d . . . . .
H17 H 0.2192 0.8914 0.6885 0.081 Uiso 1 1 calc R U . . .
C18 C 0.3995(5) 1.0949(4) 0.8434(3) 0.0742(14) Uani 1 1 d . . . . .
H18 H 0.3966 1.1520 0.8572 0.089 Uiso 1 1 calc R U . . .
C19 C 0.4851(6) 1.0531(4) 0.8752(3) 0.0822(16) Uani 1 1 d . . . . .
H19 H 0.4864 0.9957 0.8620 0.099 Uiso 1 1 calc R U . . .
C20 C 0.5823(7) 1.0872(4) 0.9309(4) 0.093(2) Uani 1 1 d . . . . .
C21 C 0.7117(8) 1.0744(6) 0.9165(5) 0.121(3) Uani 1 1 d . . . . .
C22 C 0.7498(9) 1.0368(7) 0.8504(7) 0.149(4) Uani 1 1 d . . . . .
H22 H 0.6895 1.0216 0.8139 0.179 Uiso 1 1 calc R U . . .
C23 C 0.8745(11) 1.0228(9) 0.8399(8) 0.209(7) Uani 1 1 d . . . . .
H23 H 0.8989 0.9984 0.7961 0.251 Uiso 1 1 calc R U . . .
C24 C 0.9664(17) 1.0448(16) 0.8941(12) 0.258(15) Uani 1 1 d . . . . .
H24 H 1.0506 1.0329 0.8865 0.310 Uiso 1 1 calc R U . . .
C25 C 0.9359(15) 1.0823(13) 0.9563(11) 0.234(12) Uani 1 1 d . . . . .
H25 H 1.0000 1.0973 0.9907 0.280 Uiso 1 1 calc R U . . .
C26 C 0.8068(9) 1.1007(8) 0.9725(7) 0.158(5) Uani 1 1 d . . . . .
C27 C 0.7678(15) 1.1392(8) 1.0356(8) 0.175(6) Uani 1 1 d . U . . .
H27 H 0.8300 1.1570 1.0704 0.210 Uiso 1 1 calc R U . . .
C28 C 0.6457(13) 1.1527(5) 1.0502(5) 0.139(4) Uani 1 1 d . U . . .
C29 C 0.6025(18) 1.1909(8) 1.1182(9) 0.197(11) Uani 1 1 d . . . . .
H29 H 0.6632 1.2098 1.1535 0.236 Uiso 1 1 calc R U . . .
C30 C 0.485(2) 1.1992(9) 1.1309(9) 0.206(10) Uani 1 1 d . . . . .
H30 H 0.4624 1.2244 1.1748 0.247 Uiso 1 1 calc R U . . .
C31 C 0.3871(12) 1.1711(5) 1.0799(5) 0.150(4) Uani 1 1 d . . . . .
H31 H 0.3017 1.1773 1.0904 0.180 Uiso 1 1 calc R U . . .
C32 C 0.4201(11) 1.1350(5) 1.0153(4) 0.119(3) Uani 1 1 d . . . . .
H32 H 0.3554 1.1161 0.9825 0.143 Uiso 1 1 calc R U . . .
C33 C 0.5469(9) 1.1250(4) 0.9962(4) 0.106(3) Uani 1 1 d . . . . .
C36 C -0.3117(10) 0.5840(6) 0.8202(6) 0.167(4) Uani 1 1 d . . . . .
H36A H -0.3169 0.6436 0.8314 0.251 Uiso 1 1 calc R U . . .
H36B H -0.3439 0.5497 0.8608 0.251 Uiso 1 1 calc R U . . .
H36C H -0.3619 0.5687 0.7771 0.251 Uiso 1 1 calc R U . . .
C37 C -0.1759(9) 0.5684(5) 0.8068(3) 0.112(2) Uani 1 1 d . . . . .
H37A H -0.1257 0.5854 0.8502 0.135 Uiso 1 1 calc R U . . .
H37B H -0.1708 0.5074 0.7993 0.135 Uiso 1 1 calc R U . . .
C38 C -0.1323(5) 0.5843(3) 0.6737(3) 0.0686(13) Uani 1 1 d . . . . .
C39 C -0.1998(6) 0.5026(3) 0.6583(3) 0.0800(16) Uani 1 1 d . . . . .
H39 H -0.2342 0.4691 0.6967 0.096 Uiso 1 1 calc R U . . .
C40 C -0.2139(6) 0.4737(3) 0.5887(3) 0.0762(15) Uani 1 1 d . . . . .
H40 H -0.2564 0.4197 0.5806 0.091 Uiso 1 1 calc R U . . .
C41 C -0.1673(4) 0.5214(3) 0.5277(2) 0.0533(11) Uani 1 1 d . . . . .
C42 C -0.0940(4) 0.6021(3) 0.5418(2) 0.0504(10) Uani 1 1 d . . . . .
C43 C -0.0794(5) 0.6310(3) 0.6136(2) 0.0613(12) Uani 1 1 d . . . . .
H43 H -0.0327 0.6834 0.6225 0.074 Uiso 1 1 calc R U . . .
C44 C -0.1915(5) 0.4911(3) 0.4567(3) 0.0602(12) Uani 1 1 d . . . . .
H44 H -0.2384 0.4380 0.4516 0.072 Uiso 1 1 calc R U . . .
C45 C -0.1803(5) 0.5054(3) 0.3230(3) 0.0673(13) Uani 1 1 d . . . . .
C46 C -0.2736(7) 0.4385(4) 0.3055(3) 0.0923(19) Uani 1 1 d . . . . .
H46 H -0.3218 0.4105 0.3424 0.111 Uiso 1 1 calc R U . . .
C47 C -0.2929(9) 0.4150(5) 0.2340(4) 0.118(3) Uani 1 1 d . . . . .
H47 H -0.3550 0.3704 0.2233 0.141 Uiso 1 1 calc R U . . .
C48 C -0.2269(9) 0.4530(5) 0.1778(4) 0.112(3) Uani 1 1 d . . . . .
C49 C -0.1370(8) 0.5223(4) 0.1957(3) 0.104(2) Uani 1 1 d . . . . .
H49 H -0.0915 0.5514 0.1583 0.125 Uiso 1 1 calc R U . . .
C50 C -0.1151(6) 0.5481(4) 0.2681(3) 0.0831(17) Uani 1 1 d . . . . .
H50 H -0.0559 0.5944 0.2789 0.100 Uiso 1 1 calc R U . . .
C53 C -0.2098(6) 0.3740(4) -0.0226(3) 0.0825(16) Uani 1 1 d . . . . .
C54 C -0.0967(6) 0.3409(4) -0.0476(3) 0.0774(15) Uani 1 1 d . . . . .
C55 C 0.0164(7) 0.3410(5) -0.0044(3) 0.101(2) Uani 1 1 d . . . . .
H55 H 0.0174 0.3654 0.0423 0.121 Uiso 1 1 calc R U . . .
C56 C 0.1228(8) 0.3070(5) -0.0284(4) 0.113(2) Uani 1 1 d . . . . .
H56 H 0.1946 0.3080 0.0018 0.136 Uiso 1 1 calc R U . . .
C57 C 0.1252(8) 0.2703(5) -0.0988(4) 0.110(2) Uani 1 1 d . . . . .
H57 H 0.1991 0.2479 -0.1154 0.132 Uiso 1 1 calc R U . . .
C58 C 0.0212(7) 0.2675(4) -0.1421(4) 0.099(2) Uani 1 1 d . . . . .
H58 H 0.0237 0.2424 -0.1884 0.119 Uiso 1 1 calc R U . . .
C59 C -0.0933(6) 0.3021(3) -0.1188(3) 0.0757(15) Uani 1 1 d . . . . .
C60 C -0.2003(7) 0.3000(4) -0.1631(3) 0.0862(17) Uani 1 1 d . . . . .
H60 H -0.1969 0.2766 -0.2101 0.103 Uiso 1 1 calc R U . . .
C61 C -0.3125(6) 0.3313(4) -0.1402(3) 0.0793(16) Uani 1 1 d . . . . .
C62 C -0.4226(8) 0.3304(4) -0.1864(4) 0.107(2) Uani 1 1 d . . . . .
H62 H -0.4194 0.3069 -0.2333 0.129 Uiso 1 1 calc R U . . .
C63 C -0.5306(8) 0.3621(5) -0.1645(5) 0.118(3) Uani 1 1 d . . . . .
H63 H -0.6007 0.3608 -0.1961 0.142 Uiso 1 1 calc R U . . .
C64 C -0.5377(8) 0.3974(5) -0.0935(5) 0.113(2) Uani 1 1 d . . . . .
H64 H -0.6134 0.4184 -0.0782 0.135 Uiso 1 1 calc R U . . .
C65 C -0.4357(7) 0.4011(5) -0.0470(4) 0.104(2) Uani 1 1 d . . . . .
H65 H -0.4423 0.4253 -0.0006 0.124 Uiso 1 1 calc R U . . .
C66 C -0.3189(6) 0.3688(4) -0.0681(3) 0.0805(16) Uani 1 1 d . . . . .
H7B H 0.065(4) 0.918(3) 0.607(2) 0.048(12) Uiso 1 1 d . . . . .
H19B H -0.104(5) 0.571(3) 0.400(3) 0.070(17) Uiso 1 1 d . . . . .
C51 C -0.2655(11) 0.4100(6) 0.1076(6) 0.057(4) Uani 0.57(2) 1 d . . P A 1
H51 H -0.3393 0.3726 0.1034 0.068 Uiso 0.57(2) 1 calc R U P A 1
C52 C -0.1852(14) 0.4287(9) 0.0486(8) 0.060(3) Uani 0.57(2) 1 d . . P A 1
H52 H -0.1190 0.4724 0.0514 0.072 Uiso 0.57(2) 1 calc R U P A 1
C51' C -0.187(3) 0.4435(13) 0.0895(11) 0.087(7) Uani 0.43(2) 1 d . . P A 2
H51' H -0.1233 0.4804 0.0682 0.104 Uiso 0.43(2) 1 calc R U P A 2
C52' C -0.243(2) 0.3883(14) 0.0557(10) 0.077(5) Uani 0.43(2) 1 d . . P A 2
H52' H -0.3080 0.3533 0.0778 0.092 Uiso 0.43(2) 1 calc R U P A 2

loop_
_atom_site_aniso_label
_atom_site_aniso_U_11
_atom_site_aniso_U_22
_atom_site_aniso_U_33
_atom_site_aniso_U_23
_atom_site_aniso_U_13
_atom_site_aniso_U_12
Zn1 0.0532(3) 0.0397(3) 0.0568(3) -0.0080(2) -0.0046(2) 0.0014(2)
Cl1 0.0851(9) 0.0710(8) 0.0562(7) -0.0010(6) 0.0040(6) 0.0106(7)
Cl2 0.0670(8) 0.0693(8) 0.0963(10) 0.0008(7) -0.0277(7) 0.0047(6)
O1 0.0574(18) 0.0485(16) 0.069(2) -0.0197(14) -0.0132(15) 0.0104(14)
O2 0.073(2) 0.0454(16) 0.0540(18) -0.0104(14) -0.0053(15) -0.0123(14)
N1 0.065(2) 0.048(2) 0.056(2) -0.0126(18) -0.0072(18) 0.0091(19)
N2 0.050(2) 0.085(3) 0.087(3) -0.023(2) -0.011(2) 0.009(2)
N3 0.145(5) 0.082(3) 0.051(3) -0.009(2) 0.007(3) -0.027(3)
N4 0.080(3) 0.045(2) 0.055(2) -0.0096(19) -0.015(2) 0.000(2)
C1 0.092(6) 0.088(6) 0.328(15) -0.021(7) -0.021(7) -0.006(5)
C2 0.071(4) 0.111(5) 0.162(7) -0.065(5) -0.041(4) 0.010(4)
C1B 0.123(14) 0.087(11) 0.054(6) -0.014(6) -0.014(8) -0.014(11)
C2B 0.19(2) 0.067(11) 0.171(16) -0.030(10) 0.056(14) -0.016(12)
C1C 0.119(17) 0.064(13) 0.072(10) -0.014(8) 0.006(10) 0.007(11)
C2C 0.13(2) 0.109(17) 0.127(16) -0.017(13) -0.003(13) -0.042(16)
C3 0.075(4) 0.126(5) 0.078(4) 0.007(4) -0.002(3) 0.007(4)
C4 0.045(3) 0.100(4) 0.079(4) -0.007(3) -0.005(2) 0.005(3)
C5 0.047(3) 0.075(3) 0.063(3) -0.013(2) -0.001(2) 0.008(2)
C6 0.052(3) 0.085(4) 0.073(3) -0.016(3) -0.005(2) 0.021(3)
C7 0.066(3) 0.068(3) 0.066(3) -0.016(2) -0.002(2) 0.025(2)
C8 0.057(3) 0.050(2) 0.051(2) -0.0104(19) -0.001(2) 0.012(2)
C9 0.048(2) 0.049(2) 0.052(3) -0.0066(19) -0.0013(19) 0.0107(19)
C10 0.055(3) 0.057(3) 0.065(3) -0.021(2) -0.008(2) 0.011(2)
C11 0.066(3) 0.048(2) 0.050(3) -0.009(2) 0.004(2) 0.009(2)
C12 0.061(3) 0.059(3) 0.045(2) -0.010(2) 0.001(2) 0.002(2)
C13 0.077(3) 0.059(3) 0.059(3) -0.018(2) -0.010(2) 0.010(2)
C14 0.078(3) 0.062(3) 0.068(3) -0.022(2) -0.013(3) 0.012(3)
C15 0.072(3) 0.065(3) 0.049(3) -0.009(2) -0.001(2) -0.003(2)
C16 0.077(3) 0.070(3) 0.074(3) 0.006(3) -0.016(3) 0.007(3)
C17 0.077(3) 0.050(3) 0.074(3) -0.006(2) -0.014(3) 0.003(2)
C18 0.080(4) 0.075(3) 0.067(3) -0.007(3) -0.010(3) 0.002(3)
C19 0.086(4) 0.086(4) 0.071(4) 0.004(3) -0.008(3) -0.010(3)
C20 0.100(5) 0.086(4) 0.085(4) 0.032(3) -0.034(4) -0.033(3)
C21 0.090(5) 0.126(6) 0.137(7) 0.072(6) -0.038(5) -0.039(5)
C22 0.097(6) 0.184(10) 0.164(9) 0.085(8) 0.006(6) -0.009(6)
C23 0.104(8) 0.279(15) 0.248(15) 0.167(13) 0.037(9) 0.027(9)
C24 0.092(8) 0.32(3) 0.36(3) 0.25(3) -0.003(15) -0.011(12)
C25 0.105(12) 0.27(2) 0.31(2) 0.21(2) -0.086(13) -0.066(11)
C26 0.109(7) 0.163(10) 0.189(10) 0.116(9) -0.063(7) -0.057(6)
C27 0.181(8) 0.141(9) 0.182(12) 0.087(9) -0.113(10) -0.100(8)
C28 0.220(10) 0.073(4) 0.109(6) 0.034(4) -0.087(7) -0.063(6)
C29 0.38(3) 0.072(7) 0.119(11) 0.020(7) -0.132(16) -0.068(12)
C30 0.43(3) 0.081(6) 0.101(8) -0.008(5) -0.082(17) 0.024(14)
C31 0.273(13) 0.094(5) 0.085(6) -0.001(4) -0.027(7) 0.027(7)
C32 0.193(9) 0.086(5) 0.073(5) 0.003(4) -0.030(5) -0.008(6)
C33 0.147(7) 0.079(4) 0.084(5) 0.025(4) -0.050(5) -0.035(5)
C36 0.188(10) 0.142(8) 0.173(9) 0.007(7) 0.085(8) 0.011(7)
C37 0.173(8) 0.096(5) 0.063(4) -0.005(3) 0.002(4) -0.017(5)
C38 0.086(4) 0.060(3) 0.057(3) -0.007(2) -0.001(3) -0.009(3)
C39 0.110(4) 0.064(3) 0.061(3) 0.004(3) 0.004(3) -0.019(3)
C40 0.099(4) 0.054(3) 0.071(3) 0.001(3) -0.013(3) -0.019(3)
C41 0.065(3) 0.039(2) 0.053(3) -0.0025(19) -0.006(2) -0.003(2)
C42 0.058(3) 0.042(2) 0.052(3) 0.0004(19) -0.006(2) 0.0021(19)
C43 0.076(3) 0.050(3) 0.054(3) -0.007(2) -0.005(2) -0.010(2)
C44 0.073(3) 0.043(2) 0.063(3) -0.007(2) -0.011(2) -0.001(2)
C45 0.095(4) 0.052(3) 0.055(3) -0.013(2) -0.018(3) 0.014(3)
C46 0.129(5) 0.067(3) 0.076(4) -0.017(3) -0.035(4) -0.010(3)
C47 0.182(8) 0.084(5) 0.085(5) -0.032(4) -0.065(5) 0.008(5)
C48 0.192(8) 0.083(4) 0.067(4) -0.036(4) -0.050(5) 0.055(5)
C49 0.171(7) 0.092(5) 0.055(3) -0.007(3) -0.002(4) 0.039(5)
C50 0.127(5) 0.069(3) 0.054(3) -0.013(3) -0.006(3) 0.012(3)
C53 0.111(5) 0.090(4) 0.050(3) -0.007(3) -0.004(3) 0.025(4)
C54 0.102(4) 0.076(4) 0.056(3) -0.015(3) -0.004(3) 0.016(3)
C55 0.120(5) 0.120(5) 0.067(4) -0.026(4) -0.017(4) 0.041(4)
C56 0.120(6) 0.125(6) 0.099(5) -0.027(4) -0.019(4) 0.040(5)
C57 0.119(6) 0.115(6) 0.100(5) -0.024(4) -0.001(4) 0.042(5)
C58 0.122(6) 0.097(5) 0.081(4) -0.027(4) 0.005(4) 0.023(4)
C59 0.110(5) 0.061(3) 0.055(3) -0.010(2) 0.000(3) 0.007(3)
C60 0.118(5) 0.078(4) 0.060(3) -0.026(3) -0.002(3) -0.003(4)
C61 0.100(4) 0.067(3) 0.067(3) -0.008(3) -0.009(3) -0.011(3)
C62 0.122(6) 0.094(5) 0.103(5) -0.030(4) -0.030(5) -0.008(4)
C63 0.106(6) 0.110(6) 0.135(7) -0.026(5) -0.029(5) -0.010(5)
C64 0.103(5) 0.114(6) 0.122(6) -0.002(5) 0.005(5) 0.016(4)
C65 0.114(6) 0.120(6) 0.080(4) 0.003(4) -0.002(4) 0.025(5)
C66 0.096(4) 0.080(4) 0.065(3) 0.001(3) 0.004(3) 0.006(3)
C51 0.070(6) 0.050(5) 0.047(7) -0.009(4) 0.005(5) -0.019(4)
C52 0.070(7) 0.057(7) 0.051(7) -0.011(6) 0.006(6) -0.012(5)
C51' 0.125(18) 0.080(12) 0.053(10) -0.005(9) 0.008(11) -0.001(11)
C52' 0.085(12) 0.082(12) 0.061(12) -0.011(9) 0.002(8) 0.001(9)

loop_
_atom_type_symbol
_atom_type_description
_atom_type_scat_dispersion_real
_atom_type_scat_dispersion_imag
_atom_type_scat_source
C C 0.0033 0.0016 'International Tables Vol C Tables 4.2.6.8 and 6.1.1.4'
H H 0.0000 0.0000 'International Tables Vol C Tables 4.2.6.8 and 6.1.1.4'
N N 0.0061 0.0033 'International Tables Vol C Tables 4.2.6.8 and 6.1.1.4'
O O 0.0106 0.0060 'International Tables Vol C Tables 4.2.6.8 and 6.1.1.4'
Cl Cl 0.1484 0.1585 'International Tables Vol C Tables 4.2.6.8 and 6.1.1.4'
Zn Zn 0.2839 1.4301 'International Tables Vol C Tables 4.2.6.8 and 6.1.1.4'

loop_
_geom_angle_atom_site_label_1
_geom_angle_atom_site_label_2
_geom_angle_atom_site_label_3
_geom_angle
_geom_angle_site_symmetry_1
_geom_angle_site_symmetry_3
O2 Zn1 O1 107.07(13) . .
O2 Zn1 Cl1 101.89(10) . .
O1 Zn1 Cl1 114.81(10) . .
O2 Zn1 Cl2 115.54(10) . .
O1 Zn1 Cl2 100.94(9) . .
Cl1 Zn1 Cl2 116.74(6) . .
C9 O1 Zn1 128.1(3) . .
C42 O2 Zn1 129.3(3) . .
C11 N1 C12 129.0(4) . .
C5 N2 C2 121.1(4) . .
C5 N2 C4 123.0(4) . .
C2 N2 C4 115.6(4) . .
C38 N3 C37 122.9(5) . .
C38 N3 C1B 119.6(7) . .
C37 N3 C1B 115.8(6) . .
C38 N3 C1C 118.6(8) . .
C37 N3 C1C 113.1(8) . .
C44 N4 C45 128.5(5) . .
N2 C2 C1 112.3(7) . .
N3 C1B C2B 108(2) . .
C2C C1C N3 102(3) . .
N2 C4 C3 113.9(5) . .
N2 C5 C10 121.6(4) . .
N2 C5 C6 120.1(4) . .
C10 C5 C6 118.3(4) . .
C7 C6 C5 120.1(4) . .
C6 C7 C8 122.3(4) . .
C7 C8 C11 120.4(4) . .
C7 C8 C9 118.0(4) . .
C11 C8 C9 121.5(4) . .
O1 C9 C10 122.4(4) . .
O1 C9 C8 118.9(4) . .
C10 C9 C8 118.7(4) . .
C5 C10 C9 122.3(4) . .
N1 C11 C8 123.4(4) . .
C17 C12 C13 119.8(4) . .
C17 C12 N1 117.6(4) . .
C13 C12 N1 122.6(4) . .
C14 C13 C12 118.9(5) . .
C15 C14 C13 122.3(5) . .
C14 C15 C16 118.2(4) . .
C14 C15 C18 120.4(5) . .
C16 C15 C18 121.4(5) . .
C17 C16 C15 120.6(5) . .
C12 C17 C16 120.2(5) . .
C19 C18 C15 126.5(5) . .
C18 C19 C20 127.0(6) . .
C33 C20 C21 121.2(7) . .
C33 C20 C19 121.7(7) . .
C21 C20 C19 117.0(7) . .
C22 C21 C20 122.1(8) . .
C22 C21 C26 119.8(10) . .
C20 C21 C26 118.1(10) . .
C23 C22 C21 120.2(12) . .
C22 C23 C24 120.8(17) . .
C25 C24 C23 121(2) . .
C24 C25 C26 122.4(19) . .
C27 C26 C25 125.7(14) . .
C27 C26 C21 118.7(11) . .
C25 C26 C21 115.5(14) . .
C28 C27 C26 124.3(10) . .
C27 C28 C33 118.6(11) . .
C27 C28 C29 124.7(11) . .
C33 C28 C29 116.7(13) . .
C30 C29 C28 122.4(16) . .
C29 C30 C31 121.9(19) . .
C32 C31 C30 119.0(13) . .
C31 C32 C33 123.1(9) . .
C20 C33 C32 123.9(6) . .
C20 C33 C28 119.1(10) . .
C32 C33 C28 116.9(10) . .
N3 C37 C36 113.8(7) . .
N3 C38 C43 121.7(4) . .
N3 C38 C39 121.1(5) . .
C43 C38 C39 117.2(4) . .
C40 C39 C38 120.5(5) . .
C39 C40 C41 123.1(5) . .
C44 C41 C40 120.8(4) . .
C44 C41 C42 121.7(4) . .
C40 C41 C42 117.5(4) . .
O2 C42 C43 123.1(4) . .
O2 C42 C41 118.1(4) . .
C43 C42 C41 118.8(4) . .
C42 C43 C38 122.8(4) . .
N4 C44 C41 125.7(4) . .
C50 C45 C46 119.4(5) . .
C50 C45 N4 119.1(5) . .
C46 C45 N4 121.6(5) . .
C47 C46 C45 119.3(7) . .
C48 C47 C46 123.5(7) . .
C47 C48 C49 116.7(6) . .
C47 C48 C51 110.3(8) . .
C49 C48 C51 132.9(9) . .
C47 C48 C51' 144.9(11) . .
C49 C48 C51' 97.4(11) . .
C50 C49 C48 121.2(7) . .
C45 C50 C49 119.7(6) . .
C66 C53 C54 119.7(5) . .
C66 C53 C52' 111.7(9) . .
C54 C53 C52' 125.5(8) . .
C66 C53 C52 127.6(7) . .
C54 C53 C52 111.5(7) . .
C53 C54 C55 123.4(5) . .
C53 C54 C59 120.2(5) . .
C55 C54 C59 116.4(5) . .
C56 C55 C54 122.6(6) . .
C55 C56 C57 120.3(7) . .
C58 C57 C56 120.0(7) . .
C57 C58 C59 121.5(6) . .
C60 C59 C58 121.9(5) . .
C60 C59 C54 119.0(6) . .
C58 C59 C54 119.1(6) . .
C59 C60 C61 122.2(5) . .
C60 C61 C62 122.2(6) . .
C60 C61 C66 119.7(5) . .
C62 C61 C66 118.1(6) . .
C63 C62 C61 122.1(7) . .
C62 C63 C64 119.9(7) . .
C65 C64 C63 120.9(7) . .
C64 C65 C66 121.2(7) . .
C53 C66 C65 122.9(6) . .
C53 C66 C61 119.2(6) . .
C65 C66 C61 117.9(6) . .
C52 C51 C48 115.9(13) . .
C51 C52 C53 117.5(13) . .
C52' C51' C48 117(3) . .
C51' C52' C53 120(3) . .

loop_
_geom_bond_atom_site_label_1
_geom_bond_atom_site_label_2
_geom_bond_distance
_geom_bond_site_symmetry_2
Zn1 O2 1.954(3) .
Zn1 O1 1.964(3) .
Zn1 Cl1 2.2384(14) .
Zn1 Cl2 2.2403(13) .
O1 C9 1.307(5) .
O2 C42 1.311(5) .
N1 C11 1.306(6) .
N1 C12 1.407(5) .
N2 C5 1.364(6) .
N2 C2 1.464(7) .
N2 C4 1.469(6) .
N3 C38 1.354(6) .
N3 C37 1.467(8) .
N3 C1B 1.498(18) .
N3 C1C 1.59(2) .
N4 C44 1.308(6) .
N4 C45 1.408(6) .
C1 C2 1.497(12) .
C1B C2B 1.53(3) .
C1C C2C 1.46(4) .
C3 C4 1.481(8) .
C5 C10 1.387(6) .
C5 C6 1.435(7) .
C6 C7 1.361(7) .
C7 C8 1.404(6) .
C8 C11 1.405(6) .
C8 C9 1.444(5) .
C9 C10 1.396(6) .
C12 C17 1.373(7) .
C12 C13 1.392(6) .
C13 C14 1.382(6) .
C14 C15 1.359(7) .
C15 C16 1.396(7) .
C15 C18 1.486(7) .
C16 C17 1.381(7) .
C18 C19 1.294(8) .
C19 C20 1.496(8) .
C20 C33 1.393(11) .
C20 C21 1.415(11) .
C21 C22 1.414(13) .
C21 C26 1.454(12) .
C22 C23 1.360(13) .
C23 C24 1.40(2) .
C24 C25 1.33(3) .
C25 C26 1.44(2) .
C26 C27 1.375(17) .
C27 C28 1.345(17) .
C28 C33 1.461(10) .
C28 C29 1.46(2) .
C29 C30 1.28(2) .
C30 C31 1.417(17) .
C31 C32 1.363(11) .
C32 C33 1.399(11) .
C36 C37 1.488(11) .
C38 C43 1.406(7) .
C38 C39 1.430(7) .
C39 C40 1.346(7) .
C40 C41 1.406(7) .
C41 C44 1.389(6) .
C41 C42 1.440(6) .
C42 C43 1.383(6) .
C45 C50 1.359(8) .
C45 C46 1.401(7) .
C46 C47 1.360(8) .
C47 C48 1.349(11) .
C48 C49 1.407(10) .
C48 C51 1.479(11) .
C48 C51' 1.67(2) .
C49 C50 1.388(7) .
C53 C66 1.405(8) .
C53 C54 1.414(8) .
C53 C52' 1.49(2) .
C53 C52 1.558(15) .
C54 C55 1.419(8) .
C54 C59 1.432(7) .
C55 C56 1.353(9) .
C56 C57 1.403(9) .
C57 C58 1.340(9) .
C58 C59 1.427(8) .
C59 C60 1.376(8) .
C60 C61 1.382(8) .
C61 C62 1.424(9) .
C61 C66 1.440(8) .
C62 C63 1.339(10) .
C63 C64 1.408(10) .
C64 C65 1.358(10) .
C65 C66 1.421(9) .
C51 C52 1.39(2) .
C51' C52' 1.17(4) .
